data_2229171
loop_
_publ_author_name
'Holakovsk\'y, Roman'
'Pojarov\'a, Michaela'
'Du\<sek, Michal'
'\<Cejka, Jan'
'C\'isa\<rov\'a, Ivana'

_publ_section_title
;
 (<i>R</i>)-2,2'-Bis[<i>N</i>'-(3,5-dichlorophenyl)ureido]-1,1'-binaphthalene
 chloroform disolvate
;
_journal_coeditor_code OM2383
_journal_issue 2
_journal_name_full 'Acta Crystallographica Section E'
_journal_page_first o384
_journal_page_last o385
_journal_paper_doi 10.1107/S1600536810052657
_journal_volume 67
_journal_year 2011
_chemical_formula_iupac 'C34 H22 Cl4 N4 O2, 2C H Cl3'
_chemical_formula_moiety 'C34 H22 Cl4 N4 O2, 2(C H Cl3)'
_chemical_formula_sum 'C36 H24 Cl10 N4 O2'
_chemical_formula_weight 899.09
_chemical_name_systematic
;
(<i>R</i>)-2,2'-Bis[<i>N</i>'-(3,5-dichlorophenyl)ureido]-1,1'-binaphthalene
chloroform disolvate
;
_space_group_IT_number 1
_symmetry_cell_setting triclinic
_symmetry_space_group_name_Hall 'P 1'
_symmetry_space_group_name_H-M 'P 1'
_atom_sites_solution_hydrogens geom
_atom_sites_solution_primary direct
_atom_sites_solution_secondary difmap
_audit_creation_method SHELXL-97
_cell_angle_alpha 96.71(3)
_cell_angle_beta 110.90(3)
_cell_angle_gamma 103.98(3)
_cell_formula_units_Z 2
_cell_length_a 11.879(2)
_cell_length_b 12.445(3)
_cell_length_c 15.039(3)
_cell_measurement_reflns_used 16629
_cell_measurement_temperature 150(2)
_cell_measurement_theta_max 27.57
_cell_measurement_theta_min 1.73
_cell_volume 1964.3(10)
_computing_cell_refinement 'SAINT (Bruker, 2007)'
_computing_data_collection 'SMART (Bruker, 2007)'
_computing_data_reduction 'SAINT (Bruker, 2007)'
_computing_molecular_graphics 'DIAMOND (Brandenburg & Putz, 2005)'
_computing_publication_material 'publCIF (Westrip, 2010)'
_computing_structure_refinement 'SHELXL97 (Sheldrick, 2008)'
_computing_structure_solution 'SHELXS97 (Sheldrick, 2008)'
_diffrn_ambient_temperature 150(2)
_diffrn_measured_fraction_theta_full 0.994
_diffrn_measured_fraction_theta_max 0.994
_diffrn_measurement_device_type 'Bruker SMART 1000'
_diffrn_measurement_method \w
_diffrn_radiation_monochromator graphite
_diffrn_radiation_source 'fine-focus sealed tube'
_diffrn_radiation_type MoK\a
_diffrn_radiation_wavelength 0.71073
_diffrn_reflns_av_R_equivalents 0.037
_diffrn_reflns_av_sigmaI/netI 0.0445
_diffrn_reflns_limit_h_max 15
_diffrn_reflns_limit_h_min -15
_diffrn_reflns_limit_k_max 16
_diffrn_reflns_limit_k_min -16
_diffrn_reflns_limit_l_max 19
_diffrn_reflns_limit_l_min -19
_diffrn_reflns_number 20566
_diffrn_reflns_theta_full 27.57
_diffrn_reflns_theta_max 27.57
_diffrn_reflns_theta_min 1.73
_exptl_absorpt_coefficient_mu 0.749
_exptl_absorpt_correction_type none
_exptl_crystal_colour colourless
_exptl_crystal_density_diffrn 1.520
_exptl_crystal_density_method 'not measured'
_exptl_crystal_description plates
_exptl_crystal_F_000 908
_exptl_crystal_size_max 0.4
_exptl_crystal_size_mid 0.12
_exptl_crystal_size_min 0.10
_refine_diff_density_max 0.628
_refine_diff_density_min -0.584
_refine_ls_abs_structure_details 'Flack (1983), 7535 Friedel pairs'
_refine_ls_abs_structure_Flack -0.01(4)
_refine_ls_extinction_method none
_refine_ls_goodness_of_fit_ref 1.033
_refine_ls_hydrogen_treatment constr
_refine_ls_matrix_type full
_refine_ls_number_constraints 0
_refine_ls_number_parameters 993
_refine_ls_number_reflns 16629
_refine_ls_number_restraints 51
_refine_ls_restrained_S_all 1.035
_refine_ls_R_factor_all 0.0689
_refine_ls_R_factor_gt 0.0504
_refine_ls_shift/su_max 0.040
_refine_ls_shift/su_mean 0.001
_refine_ls_structure_factor_coef Fsqd
_refine_ls_weighting_details 'calc w=1/[\s^2^(Fo^2^)+(0.0525P)^2^+1.6951P] where P=(Fo^2^+2Fc^2^)/3'
_refine_ls_weighting_scheme calc
_refine_ls_wR_factor_gt 0.1122
_refine_ls_wR_factor_ref 0.1246
_reflns_number_gt 13656
_reflns_number_total 16629
_reflns_threshold_expression I>2\s(I)
_cod_data_source_file om2383.cif
_cod_data_source_block I
_cod_original_cell_volume 1964.4(9)
_cod_database_code 2229171
_cod_database_fobs_code 2229171

loop_
_symmetry_equiv_pos_as_xyz
'x, y, z'

loop_
_atom_site_type_symbol
_atom_site_label
_atom_site_fract_x
_atom_site_fract_y
_atom_site_fract_z
_atom_site_U_iso_or_equiv
_atom_site_adp_type
_atom_site_calc_flag
_atom_site_refinement_flags
_atom_site_occupancy
_atom_site_disorder_assembly
_atom_site_disorder_group
Cl Cl1 0.26222(7) 0.20014(6) 0.38434(6) 0.04304(19) Uani d . 1 . .
Cl Cl2 -0.18934(8) 0.26670(8) 0.31225(7) 0.0613(2) Uani d . 1 . .
Cl Cl3 0.19698(7) 0.50494(6) 0.49404(5) 0.04183(18) Uani d . 1 . .
Cl Cl4 0.37139(10) 0.95394(8) 0.65451(6) 0.0624(3) Uani d . 1 . .
O O1 0.00094(17) 0.57167(15) 0.16079(14) 0.0331(4) Uani d . 1 . .
O O2 0.35517(17) 0.63877(15) 0.25092(13) 0.0295(4) Uani d . 1 . .
N N1 0.0937(2) 0.57038(19) 0.05171(17) 0.0331(5) Uani d . 1 . .
H H1A 0.1373 0.5364 0.0307 0.040 Uiso calc R 1 . .
N N2 0.0982(2) 0.43829(19) 0.14486(17) 0.0319(5) Uani d . 1 . .
H H2A 0.1398 0.4156 0.1140 0.038 Uiso calc R 1 . .
N N3 0.3489(2) 0.77884(18) 0.16653(15) 0.0269(5) Uani d . 1 . .
H H3A 0.3421 0.8460 0.1661 0.032 Uiso calc R 1 . .
N N4 0.3253(2) 0.80211(18) 0.31075(16) 0.0291(5) Uani d . 1 . .
H H4A 0.3222 0.8683 0.3010 0.035 Uiso calc R 1 . .
C C1 0.1508(2) 0.7245(2) -0.02232(19) 0.0264(6) Uani d . 1 . .
C C2 0.0655(2) 0.6619(2) 0.00973(19) 0.0285(6) Uani d . 1 . .
C C3 -0.0502(3) 0.6840(2) -0.0042(2) 0.0347(7) Uani d . 1 . .
H H3 -0.1056 0.6425 0.0191 0.042 Uiso calc R 1 . .
C C4 -0.0803(3) 0.7666(3) -0.0520(2) 0.0377(7) Uani d . 1 . .
H H4 -0.1563 0.7810 -0.0604 0.045 Uiso calc R 1 . .
C C5 0.0009(3) 0.8303(2) -0.0887(2) 0.0335(7) Uani d . 1 . .
C C6 -0.0311(3) 0.9125(3) -0.1431(2) 0.0417(8) Uani d . 1 . .
H H6 -0.1081 0.9260 -0.1542 0.050 Uiso calc R 1 . .
C C7 0.0474(3) 0.9714(3) -0.1791(2) 0.0447(8) Uani d . 1 . .
H H7 0.0239 1.0241 -0.2151 0.054 Uiso calc R 1 . .
C C8 0.1652(3) 0.9530(2) -0.1621(2) 0.0407(8) Uani d . 1 . .
H H8 0.2194 0.9942 -0.1865 0.049 Uiso calc R 1 . .
C C9 0.2002(3) 0.8757(2) -0.1105(2) 0.0350(7) Uani d . 1 . .
H H9 0.2787 0.8655 -0.0990 0.042 Uiso calc R 1 . .
C C10 0.1188(3) 0.8101(2) -0.07356(19) 0.0291(6) Uani d . 1 . .
C C11 0.0591(2) 0.5303(2) 0.1218(2) 0.0291(6) Uani d . 1 . .
C C12 0.0774(2) 0.3766(2) 0.2139(2) 0.0282(6) Uani d . 1 . .
C C13 -0.0334(3) 0.3594(2) 0.2302(2) 0.0335(6) Uani d . 1 . .
H H13 -0.0941 0.3932 0.1995 0.040 Uiso calc R 1 . .
C C14 -0.0502(3) 0.2912(3) 0.2930(2) 0.0368(7) Uani d . 1 . .
C C15 0.0374(3) 0.2386(3) 0.3409(2) 0.0360(7) Uani d . 1 . .
H H15 0.0235 0.1919 0.3823 0.043 Uiso calc R 1 . .
C C16 0.1472(3) 0.2598(2) 0.3232(2) 0.0310(6) Uani d . 1 . .
C C17 0.1677(2) 0.3270(2) 0.2606(2) 0.0281(6) Uani d . 1 . .
H H17 0.2417 0.3390 0.2499 0.034 Uiso calc R 1 . .
C C18 0.2721(2) 0.6984(2) -0.00653(18) 0.0245(6) Uani d . 1 . .
C C19 0.3648(2) 0.7205(2) 0.08680(19) 0.0277(6) Uani d . 1 . .
C C20 0.4754(2) 0.6888(2) 0.1046(2) 0.0299(6) Uani d . 1 . .
H H20 0.5366 0.7053 0.1679 0.036 Uiso calc R 1 . .
C C21 0.4927(2) 0.6340(2) 0.0293(2) 0.0307(6) Uani d . 1 . .
H H21 0.5657 0.6127 0.0419 0.037 Uiso calc R 1 . .
C C22 0.4023(2) 0.6087(2) -0.06752(19) 0.0288(6) Uani d . 1 . .
C C23 0.4167(3) 0.5474(3) -0.1467(2) 0.0374(7) Uani d . 1 . .
H H23 0.4886 0.5245 -0.1351 0.045 Uiso calc R 1 . .
C C24 0.3276(3) 0.5223(3) -0.2383(2) 0.0435(8) Uani d . 1 . .
H H24 0.3387 0.4825 -0.2893 0.052 Uiso calc R 1 . .
C C25 0.2184(3) 0.5556(3) -0.2573(2) 0.0362(7) Uani d . 1 . .
H H25 0.1576 0.5375 -0.3209 0.043 Uiso calc R 1 . .
C C26 0.1997(3) 0.6143(2) -0.1841(2) 0.0322(6) Uani d . 1 . .
H H26 0.1267 0.6360 -0.1982 0.039 Uiso calc R 1 . .
C C27 0.2910(2) 0.6425(2) -0.08664(19) 0.0275(6) Uani d . 1 . .
C C28 0.3440(2) 0.7334(2) 0.24307(18) 0.0241(6) Uani d . 1 . .
C C29 0.3106(2) 0.7745(2) 0.39504(19) 0.0267(6) Uani d . 1 . .
C C30 0.2615(2) 0.6638(2) 0.40074(19) 0.0283(6) Uani d . 1 . .
H H30 0.2361 0.6035 0.3480 0.034 Uiso calc R 1 . .
C C31 0.2512(2) 0.6454(2) 0.4867(2) 0.0305(6) Uani d . 1 . .
C C32 0.2831(3) 0.7321(3) 0.5661(2) 0.0346(7) Uani d . 1 . .
H H32 0.2730 0.7178 0.6226 0.042 Uiso calc R 1 . .
C C33 0.3309(3) 0.8411(3) 0.5570(2) 0.0400(8) Uani d . 1 . .
C C34 0.3465(3) 0.8651(2) 0.4750(2) 0.0326(7) Uani d . 1 . .
H H34 0.3800 0.9397 0.4720 0.039 Uiso calc R 1 . .
Cl Cl5 0.57394(13) 0.34425(10) 0.69746(8) 0.0873(3) Uani d . 1 . .
Cl Cl6 0.60915(9) 0.78573(9) 0.73187(6) 0.0607(3) Uani d . 1 . .
Cl Cl7 0.73123(14) 0.08571(9) 0.71486(7) 0.0854(4) Uani d . 1 . .
Cl Cl8 0.69612(8) -0.20657(7) 0.40606(7) 0.0537(2) Uani d . 1 . .
O O3 0.58803(17) 0.40229(15) 0.37528(13) 0.0305(4) Uani d . 1 . .
O O4 0.38945(18) 0.01114(15) 0.25737(14) 0.0315(5) Uani d . 1 . .
N N5 0.47199(19) 0.46681(18) 0.24838(15) 0.0259(5) Uani d . 1 . .
H H5A 0.4076 0.4909 0.2261 0.031 Uiso calc R 1 . .
N N6 0.4839(2) 0.52764(19) 0.40193(16) 0.0320(6) Uani d . 1 . .
H H6A 0.4352 0.5656 0.3741 0.038 Uiso calc R 1 . .
N N7 0.4394(2) 0.18812(18) 0.22683(16) 0.0277(5) Uani d . 1 . .
H H7A 0.5038 0.2464 0.2402 0.033 Uiso calc R 1 . .
N N8 0.5607(2) 0.15267(19) 0.36835(16) 0.0308(6) Uani d . 1 . .
H H8A 0.5976 0.2248 0.3857 0.037 Uiso calc R 1 . .
C C35 0.4606(2) 0.3404(2) 0.10734(18) 0.0247(6) Uani d . 1 . .
C C36 0.5279(2) 0.4320(2) 0.18452(18) 0.0248(6) Uani d . 1 . .
C C37 0.6511(2) 0.4978(2) 0.2005(2) 0.0274(6) Uani d . 1 . .
H H37 0.6955 0.5590 0.2540 0.033 Uiso calc R 1 . .
C C38 0.7056(2) 0.4725(2) 0.1385(2) 0.0313(6) Uani d . 1 . .
H H38 0.7868 0.5163 0.1497 0.038 Uiso calc R 1 . .
C C39 0.6394(2) 0.3800(2) 0.0573(2) 0.0306(6) Uani d . 1 . .
C C40 0.6942(3) 0.3511(3) -0.0096(2) 0.0384(7) Uani d . 1 . .
H H40 0.7750 0.3947 0.0003 0.046 Uiso calc R 1 . .
C C41 0.6301(3) 0.2610(3) -0.0869(2) 0.0467(8) Uani d . 1 . .
H H41 0.6669 0.2431 -0.1295 0.056 Uiso calc R 1 . .
C C42 0.5080(3) 0.1948(3) -0.1025(2) 0.0459(8) Uani d . 1 . .
H H42 0.4648 0.1332 -0.1558 0.055 Uiso calc R 1 . .
C C43 0.4513(3) 0.2185(3) -0.0415(2) 0.0357(7) Uani d . 1 . .
H H43 0.3702 0.1735 -0.0536 0.043 Uiso calc R 1 . .
C C44 0.5155(2) 0.3116(2) 0.04026(19) 0.0282(6) Uani d . 1 . .
C C45 0.5200(2) 0.4621(2) 0.34418(19) 0.0257(6) Uani d . 1 . .
C C46 0.5201(2) 0.5380(2) 0.5033(2) 0.0316(6) Uani d . 1 . .
C C47 0.5281(3) 0.4448(3) 0.5451(2) 0.0400(7) Uani d . 1 . .
H H47 0.5087 0.3732 0.5068 0.048 Uiso calc R 1 . .
C C48 0.5655(3) 0.4610(3) 0.6453(2) 0.0496(8) Uani d . 1 . .
C C49 0.5941(3) 0.5648(4) 0.7049(2) 0.0521(9) Uani d . 1 . .
H H49 0.6217 0.5743 0.7723 0.062 Uiso calc R 1 . .
C C50 0.5800(3) 0.6546(3) 0.6602(2) 0.0431(8) Uani d . 1 . .
C C51 0.5458(2) 0.6426(3) 0.5610(2) 0.0328(7) Uani d . 1 . .
H H51 0.5401 0.7050 0.5331 0.039 Uiso calc R 1 . .
C C52 0.3332(2) 0.2647(2) 0.09375(18) 0.0242(6) Uani d . 1 . .
C C53 0.3265(2) 0.1840(2) 0.14977(18) 0.0257(6) Uani d . 1 . .
C C54 0.2083(2) 0.1063(2) 0.1341(2) 0.0293(6) Uani d . 1 . .
H H54 0.2051 0.0504 0.1699 0.035 Uiso calc R 1 . .
C C55 0.1008(3) 0.1138(2) 0.0669(2) 0.0326(7) Uani d . 1 . .
H H55 0.0240 0.0622 0.0571 0.039 Uiso calc R 1 . .
C C56 0.1008(3) 0.1980(2) 0.0108(2) 0.0301(6) Uani d . 1 . .
C C57 -0.0113(3) 0.2103(3) -0.0556(2) 0.0394(8) Uani d . 1 . .
H H57 -0.0890 0.1631 -0.0624 0.047 Uiso calc R 1 . .
C C58 -0.0077(3) 0.2909(3) -0.1105(2) 0.0457(9) Uani d . 1 . .
H H58 -0.0825 0.2986 -0.1537 0.055 Uiso calc R 1 . .
C C59 0.1091(3) 0.3610(3) -0.1008(2) 0.0402(8) Uani d . 1 . .
H H59 0.1112 0.4134 -0.1400 0.048 Uiso calc R 1 . .
C C60 0.2204(3) 0.3545(2) -0.0352(2) 0.0319(7) Uani d . 1 . .
H H60 0.2969 0.4037 -0.0289 0.038 Uiso calc R 1 . .
C C61 0.2197(2) 0.2725(2) 0.02373(19) 0.0272(6) Uani d . 1 . .
C C62 0.4579(2) 0.1102(2) 0.28235(19) 0.0274(6) Uani d . 1 . .
C C63 0.6103(3) 0.0830(2) 0.4313(2) 0.0318(7) Uani d . 1 . .
C C64 0.6429(3) 0.1150(3) 0.5305(2) 0.0409(8) Uani d . 1 . .
H H64 0.6321 0.1813 0.5567 0.049 Uiso calc R 1 . .
C C65 0.6920(3) 0.0463(3) 0.5902(2) 0.0459(9) Uani d . 1 . .
C C66 0.7090(3) -0.0520(3) 0.5542(2) 0.0418(8) Uani d . 1 . .
H H66 0.7421 -0.0969 0.5954 0.050 Uiso calc R 1 . .
C C67 0.6757(3) -0.0823(2) 0.4553(2) 0.0370(7) Uani d . 1 . .
C C68 0.6273(3) -0.0162(2) 0.3914(2) 0.0357(7) Uani d . 1 . .
H H68 0.6071 -0.0374 0.3249 0.043 Uiso calc R 1 . .
Cl Cl10 0.53490(16) 0.01074(15) 0.09971(13) 0.0546(4) Uani d PD 0.60 A 1
Cl Cl12 0.79357(19) 0.0613(2) 0.11063(18) 0.0980(7) Uani d PD 0.60 A 1
Cl Cl11 0.5872(2) -0.0818(3) -0.06273(18) 0.0971(8) Uani d PD 0.60 A 1
C C100 0.6370(5) 0.0287(5) 0.0408(4) 0.0498(12) Uani d PD 0.60 A 1
H H100 0.6287 0.0959 0.0141 0.060 Uiso calc PR 0.60 A 1
Cl Cl13 0.5597(3) -0.0111(3) 0.1169(2) 0.0546(4) Uani d PD 0.40 B 2
Cl Cl14 0.7862(4) 0.0531(4) 0.0786(3) 0.0971(8) Uani d PD 0.40 B 2
Cl Cl15 0.5513(3) -0.0905(4) -0.0699(3) 0.0980(7) Uani d PD 0.40 B 2
C C101 0.6412(7) -0.0388(8) 0.0563(6) 0.0498(12) Uani d PD 0.40 B 2
H H101 0.6623 -0.1056 0.0774 0.060 Uiso calc PR 0.40 B 2
Cl Cl20 0.82035(18) 0.77629(17) 0.17030(17) 0.0558(4) Uani d PD 0.58 C 1
Cl Cl21 0.96509(17) 0.73874(16) 0.35521(16) 0.0570(3) Uani d PD 0.58 C 1
Cl Cl22 1.0749(2) 0.92854(18) 0.2861(2) 0.0697(3) Uani d PD 0.58 C 1
C C200 0.9738(6) 0.7888(5) 0.2535(5) 0.0436(9) Uani d PD 0.58 C 1
H H200 1.0083 0.7401 0.2214 0.052 Uiso calc PR 0.58 C 1
Cl Cl23 0.8182(3) 0.7926(3) 0.1869(3) 0.0558(4) Uani d PD 0.42 D 2
Cl Cl25 1.0739(4) 0.9381(3) 0.2815(4) 0.0697(3) Uani d PD 0.42 D 2
Cl Cl24 0.9869(3) 0.7649(3) 0.3707(2) 0.0570(3) Uani d PD 0.42 D 2
C C201 0.9742(9) 0.8007(8) 0.2597(7) 0.0436(9) Uani d PD 0.42 D 2
H H201 1.0011 0.7477 0.2245 0.052 Uiso calc PR 0.42 D 2
Cl Cl30 0.9302(4) 0.5635(5) 0.5023(3) 0.1098(6) Uani d PD 0.50 E 1
Cl Cl31 0.8503(3) 0.4372(3) 0.6273(4) 0.1080(6) Uani d PD 0.50 E 1
Cl Cl32 0.8902(3) 0.6767(4) 0.6599(3) 0.0959(5) Uani d PD 0.50 E 1
C C300 0.8422(8) 0.5524(7) 0.5724(6) 0.0608(11) Uani d PD 0.50 E 1
H H300 0.7537 0.5393 0.5291 0.073 Uiso calc PR 0.50 E 1
Cl Cl33 0.9259(4) 0.5540(6) 0.5012(4) 0.1098(6) Uani d PD 0.50 F 2
Cl Cl35 0.8991(4) 0.6884(4) 0.6568(3) 0.0959(5) Uani d PD 0.50 F 2
Cl Cl34 0.8638(4) 0.4516(4) 0.6438(4) 0.1080(6) Uani d PD 0.50 F 2
C C301 0.8468(9) 0.5568(8) 0.5774(7) 0.0608(11) Uani d PD 0.50 F 2
H H301 0.7567 0.5407 0.5370 0.073 Uiso calc PR 0.50 F 2
Cl Cl40 1.01580(19) 0.25846(16) 0.58778(16) 0.0958(5) Uani d PD 0.77 G 1
Cl Cl41 1.0437(2) 0.03823(16) 0.54162(17) 0.1061(7) Uani d PD 0.77 G 1
Cl Cl42 1.22528(18) 0.20149(14) 0.71565(12) 0.0890(5) Uani d PD 0.77 G 1
C C400 1.1179(9) 0.1762(6) 0.6000(6) 0.134(4) Uani d PD 0.77 G 1
H H400 1.1683 0.2055 0.5638 0.161 Uiso calc PR 0.77 G 1
Cl Cl45 1.2546(6) 0.2198(5) 0.6413(4) 0.0890(5) Uani d PD 0.23 H 2
C C401 1.1031(13) 0.1494(12) 0.6348(17) 0.134(4) Uani d PD 0.23 H 2
H H401 1.1074 0.1547 0.7015 0.161 Uiso calc PR 0.23 H 2
Cl Cl44 1.0423(9) 0.0034(6) 0.5739(6) 0.1061(7) Uani d PD 0.23 H 2
Cl Cl43 0.9875(7) 0.2056(6) 0.5716(6) 0.0958(5) Uani d PD 0.23 H 2

loop_
_atom_site_aniso_label
_atom_site_aniso_U_11
_atom_site_aniso_U_22
_atom_site_aniso_U_33
_atom_site_aniso_U_12
_atom_site_aniso_U_13
_atom_site_aniso_U_23
Cl1 0.0427(4) 0.0395(4) 0.0477(4) 0.0165(3) 0.0133(3) 0.0198(3)
Cl2 0.0496(4) 0.0799(5) 0.0815(5) 0.0243(4) 0.0457(3) 0.0451(4)
Cl3 0.0580(4) 0.0343(3) 0.0356(3) 0.0058(3) 0.0260(3) 0.0109(3)
Cl4 0.0915(6) 0.0462(5) 0.0404(4) 0.0106(4) 0.0293(4) -0.0117(3)
O1 0.0415(9) 0.0286(9) 0.0408(10) 0.0159(7) 0.0249(8) 0.0119(7)
O2 0.0394(9) 0.0275(9) 0.0306(9) 0.0168(7) 0.0181(7) 0.0121(7)
N1 0.0406(10) 0.0318(11) 0.0442(12) 0.0189(9) 0.0285(9) 0.0178(9)
N2 0.0420(11) 0.0303(11) 0.0394(11) 0.0171(9) 0.0285(9) 0.0141(9)
N3 0.0360(10) 0.0231(10) 0.0264(10) 0.0133(8) 0.0143(8) 0.0086(8)
N4 0.0440(11) 0.0229(10) 0.0278(10) 0.0145(9) 0.0193(9) 0.0068(8)
C1 0.0282(11) 0.0272(12) 0.0254(12) 0.0093(10) 0.0112(9) 0.0079(9)
C2 0.0335(12) 0.0275(12) 0.0284(12) 0.0125(10) 0.0132(10) 0.0115(10)
C3 0.0298(12) 0.0396(15) 0.0393(14) 0.0121(11) 0.0161(11) 0.0147(12)
C4 0.0333(13) 0.0417(15) 0.0447(16) 0.0194(11) 0.0164(12) 0.0145(12)
C5 0.0397(14) 0.0302(13) 0.0298(13) 0.0132(11) 0.0110(11) 0.0076(11)
C6 0.0462(15) 0.0392(15) 0.0406(16) 0.0223(13) 0.0112(13) 0.0128(12)
C7 0.0562(17) 0.0340(14) 0.0431(16) 0.0216(13) 0.0111(14) 0.0173(12)
C8 0.0500(17) 0.0290(14) 0.0355(15) 0.0063(13) 0.0101(13) 0.0139(11)
C9 0.0381(14) 0.0295(13) 0.0334(14) 0.0066(11) 0.0114(12) 0.0099(11)
C10 0.0380(13) 0.0235(12) 0.0265(12) 0.0124(10) 0.0111(10) 0.0071(10)
C11 0.0253(12) 0.0224(12) 0.0383(14) 0.0019(10) 0.0150(11) 0.0060(10)
C12 0.0323(12) 0.0220(12) 0.0302(12) 0.0047(10) 0.0150(10) 0.0050(10)
C13 0.0326(12) 0.0355(14) 0.0392(14) 0.0118(11) 0.0196(11) 0.0130(11)
C14 0.0325(12) 0.0400(15) 0.0465(15) 0.0093(11) 0.0246(11) 0.0172(12)
C15 0.0404(14) 0.0360(15) 0.0321(13) 0.0073(12) 0.0171(11) 0.0107(11)
C16 0.0343(13) 0.0261(12) 0.0320(13) 0.0092(10) 0.0119(11) 0.0083(10)
C17 0.0276(11) 0.0231(12) 0.0345(13) 0.0039(10) 0.0164(10) 0.0043(10)
C18 0.0266(11) 0.0240(11) 0.0246(11) 0.0071(9) 0.0109(9) 0.0111(9)
C19 0.0340(12) 0.0267(12) 0.0272(12) 0.0113(10) 0.0142(10) 0.0126(9)
C20 0.0269(12) 0.0332(13) 0.0288(12) 0.0096(10) 0.0081(10) 0.0128(10)
C21 0.0317(12) 0.0361(13) 0.0336(13) 0.0149(10) 0.0179(10) 0.0163(10)
C22 0.0326(12) 0.0292(12) 0.0306(12) 0.0106(10) 0.0165(10) 0.0137(10)
C23 0.0454(14) 0.0459(16) 0.0358(13) 0.0210(12) 0.0265(11) 0.0167(11)
C24 0.0533(16) 0.0521(18) 0.0334(14) 0.0181(14) 0.0257(13) 0.0086(13)
C25 0.0359(14) 0.0426(16) 0.0267(13) 0.0057(12) 0.0129(11) 0.0067(11)
C26 0.0371(13) 0.0336(13) 0.0278(13) 0.0126(11) 0.0119(11) 0.0131(10)
C27 0.0336(12) 0.0260(12) 0.0263(12) 0.0079(10) 0.0148(10) 0.0112(9)
C28 0.0253(11) 0.0241(12) 0.0220(11) 0.0078(9) 0.0081(9) 0.0053(9)
C29 0.0289(12) 0.0244(12) 0.0272(12) 0.0088(10) 0.0111(10) 0.0056(9)
C30 0.0309(12) 0.0294(13) 0.0245(12) 0.0080(10) 0.0121(10) 0.0052(10)
C31 0.0305(12) 0.0333(13) 0.0294(13) 0.0098(11) 0.0128(10) 0.0103(10)
C32 0.0378(13) 0.0385(15) 0.0269(13) 0.0070(12) 0.0158(11) 0.0051(11)
C33 0.0456(15) 0.0397(16) 0.0288(14) 0.0096(13) 0.0137(12) -0.0030(12)
C34 0.0341(13) 0.0267(13) 0.0332(14) 0.0038(11) 0.0138(11) 0.0027(11)
Cl5 0.1306(8) 0.0989(6) 0.0758(5) 0.0560(6) 0.0630(5) 0.0646(5)
Cl6 0.0593(5) 0.0742(6) 0.0334(4) 0.0176(4) 0.0106(4) -0.0131(4)
Cl7 0.1381(10) 0.0531(5) 0.0294(4) 0.0349(6) -0.0080(5) 0.0004(4)
Cl8 0.0665(4) 0.0519(4) 0.0599(5) 0.0401(3) 0.0278(4) 0.0206(3)
O3 0.0352(9) 0.0273(9) 0.0298(9) 0.0135(7) 0.0105(7) 0.0089(7)
O4 0.0350(9) 0.0232(9) 0.0330(9) 0.0076(7) 0.0095(8) 0.0098(7)
N5 0.0259(10) 0.0267(10) 0.0246(10) 0.0112(8) 0.0076(8) 0.0052(8)
N6 0.0411(11) 0.0323(11) 0.0248(11) 0.0192(10) 0.0101(9) 0.0073(9)
N7 0.0270(10) 0.0223(10) 0.0339(11) 0.0065(8) 0.0113(9) 0.0117(8)
N8 0.0356(11) 0.0215(10) 0.0306(11) 0.0079(9) 0.0079(9) 0.0078(9)
C35 0.0288(11) 0.0218(11) 0.0246(11) 0.0096(9) 0.0091(9) 0.0104(9)
C36 0.0270(11) 0.0217(11) 0.0278(12) 0.0093(9) 0.0107(10) 0.0098(9)
C37 0.0256(11) 0.0208(11) 0.0318(13) 0.0051(9) 0.0083(10) 0.0052(10)
C38 0.0234(11) 0.0283(12) 0.0450(15) 0.0078(10) 0.0141(11) 0.0172(11)
C39 0.0313(12) 0.0378(13) 0.0304(12) 0.0172(11) 0.0143(10) 0.0159(10)
C40 0.0389(13) 0.0463(16) 0.0460(15) 0.0203(12) 0.0263(11) 0.0238(12)
C41 0.0523(15) 0.068(2) 0.0382(15) 0.0316(15) 0.0278(12) 0.0201(14)
C42 0.0539(17) 0.0534(19) 0.0320(15) 0.0177(15) 0.0203(13) 0.0025(13)
C43 0.0403(14) 0.0375(15) 0.0324(13) 0.0112(12) 0.0188(11) 0.0069(11)
C44 0.0318(12) 0.0304(12) 0.0281(12) 0.0149(10) 0.0129(10) 0.0127(10)
C45 0.0283(12) 0.0196(11) 0.0273(12) 0.0056(10) 0.0100(10) 0.0049(9)
C46 0.0297(12) 0.0375(14) 0.0287(13) 0.0087(11) 0.0136(10) 0.0086(11)
C47 0.0442(14) 0.0454(16) 0.0392(15) 0.0183(13) 0.0212(12) 0.0169(12)
C48 0.0580(17) 0.067(2) 0.0463(16) 0.0307(15) 0.0325(13) 0.0316(14)
C49 0.0508(16) 0.086(2) 0.0282(14) 0.0285(17) 0.0198(13) 0.0153(15)
C50 0.0354(14) 0.0590(19) 0.0308(15) 0.0142(14) 0.0117(12) 0.0001(13)
C51 0.0297(12) 0.0396(15) 0.0286(13) 0.0109(11) 0.0115(11) 0.0058(11)
C52 0.0278(11) 0.0189(11) 0.0258(12) 0.0060(9) 0.0118(9) 0.0036(9)
C53 0.0298(12) 0.0224(11) 0.0267(12) 0.0075(10) 0.0138(10) 0.0055(9)
C54 0.0306(12) 0.0236(12) 0.0342(13) 0.0054(10) 0.0144(10) 0.0097(10)
C55 0.0234(12) 0.0266(13) 0.0412(15) 0.0011(10) 0.0105(11) 0.0055(11)
C56 0.0290(12) 0.0256(13) 0.0291(13) 0.0046(10) 0.0070(11) 0.0045(10)
C57 0.0316(14) 0.0311(14) 0.0439(16) 0.0048(12) 0.0048(13) 0.0089(12)
C58 0.0369(15) 0.0399(16) 0.0476(18) 0.0103(13) 0.0014(14) 0.0160(14)
C59 0.0444(16) 0.0293(14) 0.0357(15) 0.0051(12) 0.0056(13) 0.0129(12)
C60 0.0329(13) 0.0260(13) 0.0301(13) 0.0036(11) 0.0085(11) 0.0071(10)
C61 0.0315(12) 0.0199(11) 0.0271(12) 0.0064(10) 0.0104(10) 0.0017(9)
C62 0.0309(12) 0.0252(12) 0.0301(12) 0.0099(10) 0.0155(10) 0.0080(10)
C63 0.0267(12) 0.0300(13) 0.0328(14) 0.0057(11) 0.0062(11) 0.0102(11)
C64 0.0431(16) 0.0262(13) 0.0372(16) 0.0064(12) 0.0006(13) 0.0061(12)
C65 0.0482(18) 0.0362(16) 0.0325(16) 0.0048(14) -0.0019(14) 0.0066(13)
C66 0.0406(16) 0.0336(15) 0.0365(16) 0.0103(13) -0.0018(13) 0.0118(12)
C67 0.0299(13) 0.0339(14) 0.0480(16) 0.0131(11) 0.0130(12) 0.0131(12)
C68 0.0341(13) 0.0370(14) 0.0414(15) 0.0152(11) 0.0162(11) 0.0156(12)
Cl10 0.0575(6) 0.0552(8) 0.0611(7) 0.0172(6) 0.0338(5) 0.0164(6)
Cl12 0.0575(7) 0.1097(14) 0.1041(12) -0.0068(9) 0.0473(8) -0.0403(11)
Cl11 0.0871(11) 0.1210(17) 0.0700(9) 0.0097(12) 0.0447(9) -0.0237(10)
C100 0.061(2) 0.049(3) 0.052(3) 0.025(2) 0.030(2) 0.015(2)
Cl13 0.0575(6) 0.0552(8) 0.0611(7) 0.0172(6) 0.0338(5) 0.0164(6)
Cl14 0.0871(11) 0.1210(17) 0.0700(9) 0.0097(12) 0.0447(9) -0.0237(10)
Cl15 0.0575(7) 0.1097(14) 0.1041(12) -0.0068(9) 0.0473(8) -0.0403(11)
C101 0.061(2) 0.049(3) 0.052(3) 0.025(2) 0.030(2) 0.015(2)
Cl20 0.0459(5) 0.0426(6) 0.0719(8) 0.0104(4) 0.0206(5) 0.0031(5)
Cl21 0.0435(5) 0.0539(8) 0.0706(6) 0.0065(5) 0.0245(5) 0.0143(5)
Cl22 0.0542(5) 0.0328(5) 0.1189(9) 0.0025(4) 0.0384(5) 0.0159(5)
C200 0.0372(14) 0.0277(16) 0.074(2) 0.0081(13) 0.0324(14) 0.0097(15)
Cl23 0.0459(5) 0.0426(6) 0.0719(8) 0.0104(4) 0.0206(5) 0.0031(5)
Cl25 0.0542(5) 0.0328(5) 0.1189(9) 0.0025(4) 0.0384(5) 0.0159(5)
Cl24 0.0435(5) 0.0539(8) 0.0706(6) 0.0065(5) 0.0245(5) 0.0143(5)
C201 0.0372(14) 0.0277(16) 0.074(2) 0.0081(13) 0.0324(14) 0.0097(15)
Cl30 0.0853(7) 0.1689(16) 0.0845(8) 0.0361(9) 0.0492(6) 0.0189(9)
Cl31 0.0553(7) 0.1114(10) 0.1534(14) 0.0252(7) 0.0255(8) 0.0680(9)
Cl32 0.0726(7) 0.1074(10) 0.0802(9) 0.0408(7) 0.0007(7) -0.0124(7)
C300 0.0396(17) 0.076(3) 0.062(2) 0.0186(17) 0.0159(17) 0.0119(19)
Cl33 0.0853(7) 0.1689(16) 0.0845(8) 0.0361(9) 0.0492(6) 0.0189(9)
Cl35 0.0726(7) 0.1074(10) 0.0802(9) 0.0408(7) 0.0007(7) -0.0124(7)
Cl34 0.0553(7) 0.1114(10) 0.1534(14) 0.0252(7) 0.0255(8) 0.0680(9)
C301 0.0396(17) 0.076(3) 0.062(2) 0.0186(17) 0.0159(17) 0.0119(19)
Cl40 0.1081(10) 0.0834(12) 0.0976(11) 0.0496(9) 0.0318(9) 0.0140(10)
Cl41 0.1144(12) 0.0655(11) 0.1072(16) 0.0192(10) 0.0182(12) 0.0061(9)
Cl42 0.1057(11) 0.0682(8) 0.0712(9) 0.0244(8) 0.0100(8) 0.0226(7)
C400 0.167(7) 0.098(5) 0.084(6) 0.060(5) -0.022(5) 0.013(4)
Cl45 0.1057(11) 0.0682(8) 0.0712(9) 0.0244(8) 0.0100(8) 0.0226(7)
C401 0.167(7) 0.098(5) 0.084(6) 0.060(5) -0.022(5) 0.013(4)
Cl44 0.1144(12) 0.0655(11) 0.1072(16) 0.0192(10) 0.0182(12) 0.0061(9)
Cl43 0.1081(10) 0.0834(12) 0.0976(11) 0.0496(9) 0.0318(9) 0.0140(10)

loop_
_atom_type_symbol
_atom_type_description
_atom_type_scat_dispersion_real
_atom_type_scat_dispersion_imag
_atom_type_scat_source
C C 0.0033 0.0016 'International Tables Vol C Tables 4.2.6.8 and 6.1.1.4'
H H 0.0000 0.0000 'International Tables Vol C Tables 4.2.6.8 and 6.1.1.4'
N N 0.0061 0.0033 'International Tables Vol C Tables 4.2.6.8 and 6.1.1.4'
O O 0.0106 0.0060 'International Tables Vol C Tables 4.2.6.8 and 6.1.1.4'
Cl Cl 0.1484 0.1585 'International Tables Vol C Tables 4.2.6.8 and 6.1.1.4'

loop_
_geom_angle_atom_site_label_1
_geom_angle_atom_site_label_2
_geom_angle_atom_site_label_3
_geom_angle_site_symmetry_1
_geom_angle_site_symmetry_3
_geom_angle
_geom_angle_publ_flag
C11 N1 C2 . . 127.1(3) ?
C11 N1 H1A . . 116.4 ?
C2 N1 H1A . . 116.4 ?
C11 N2 C12 . . 127.1(2) ?
C11 N2 H2A . . 116.4 ?
C12 N2 H2A . . 116.4 ?
C28 N3 C19 . . 123.0(2) ?
C28 N3 H3A . . 118.5 ?
C19 N3 H3A . . 118.5 ?
C28 N4 C29 . . 126.0(2) ?
C28 N4 H4A . . 117.0 ?
C29 N4 H4A . . 117.0 ?
C2 C1 C10 . . 119.2(2) ?
C2 C1 C18 . . 119.6(2) ?
C10 C1 C18 . . 121.1(2) ?
C1 C2 C3 . . 121.1(3) ?
C1 C2 N1 . . 118.2(2) ?
C3 C2 N1 . . 120.6(2) ?
C4 C3 C2 . . 119.8(3) ?
C4 C3 H3 . . 120.1 ?
C2 C3 H3 . . 120.1 ?
C3 C4 C5 . . 121.6(3) ?
C3 C4 H4 . . 119.2 ?
C5 C4 H4 . . 119.2 ?
C4 C5 C6 . . 122.6(3) ?
C4 C5 C10 . . 119.1(3) ?
C6 C5 C10 . . 118.2(3) ?
C7 C6 C5 . . 121.6(3) ?
C7 C6 H6 . . 119.2 ?
C5 C6 H6 . . 119.2 ?
C6 C7 C8 . . 120.0(3) ?
C6 C7 H7 . . 120.0 ?
C8 C7 H7 . . 120.0 ?
C9 C8 C7 . . 120.6(3) ?
C9 C8 H8 . . 119.7 ?
C7 C8 H8 . . 119.7 ?
C8 C9 C10 . . 121.1(3) ?
C8 C9 H9 . . 119.4 ?
C10 C9 H9 . . 119.4 ?
C9 C10 C5 . . 118.4(3) ?
C9 C10 C1 . . 122.4(3) ?
C5 C10 C1 . . 119.2(3) ?
O1 C11 N1 . . 124.1(3) ?
O1 C11 N2 . . 123.0(3) ?
N1 C11 N2 . . 112.8(3) ?
C17 C12 C13 . . 120.5(3) ?
C17 C12 N2 . . 117.5(3) ?
C13 C12 N2 . . 121.8(3) ?
C14 C13 C12 . . 118.1(3) ?
C14 C13 H13 . . 120.9 ?
C12 C13 H13 . . 120.9 ?
C13 C14 C15 . . 123.5(3) ?
C13 C14 Cl2 . . 118.7(2) ?
C15 C14 Cl2 . . 117.8(2) ?
C14 C15 C16 . . 116.1(3) ?
C14 C15 H15 . . 121.9 ?
C16 C15 H15 . . 121.9 ?
C17 C16 C15 . . 122.4(3) ?
C17 C16 Cl1 . . 119.5(2) ?
C15 C16 Cl1 . . 118.1(2) ?
C16 C17 C12 . . 119.4(3) ?
C16 C17 H17 . . 120.3 ?
C12 C17 H17 . . 120.3 ?
C19 C18 C27 . . 118.6(2) ?
C19 C18 C1 . . 120.5(2) ?
C27 C18 C1 . . 120.7(2) ?
C18 C19 C20 . . 121.7(3) ?
C18 C19 N3 . . 119.2(2) ?
C20 C19 N3 . . 119.1(2) ?
C21 C20 C19 . . 119.9(2) ?
C21 C20 H20 . . 120.0 ?
C19 C20 H20 . . 120.0 ?
C20 C21 C22 . . 121.4(3) ?
C20 C21 H21 . . 119.3 ?
C22 C21 H21 . . 119.3 ?
C21 C22 C23 . . 122.1(3) ?
C21 C22 C27 . . 119.1(3) ?
C23 C22 C27 . . 118.8(2) ?
C24 C23 C22 . . 120.9(3) ?
C24 C23 H23 . . 119.5 ?
C22 C23 H23 . . 119.5 ?
C23 C24 C25 . . 120.4(3) ?
C23 C24 H24 . . 119.8 ?
C25 C24 H24 . . 119.8 ?
C26 C25 C24 . . 121.1(3) ?
C26 C25 H25 . . 119.5 ?
C24 C25 H25 . . 119.5 ?
C25 C26 C27 . . 120.3(3) ?
C25 C26 H26 . . 119.8 ?
C27 C26 H26 . . 119.8 ?
C26 C27 C22 . . 118.5(3) ?
C26 C27 C18 . . 122.3(3) ?
C22 C27 C18 . . 119.2(2) ?
O2 C28 N3 . . 123.1(2) ?
O2 C28 N4 . . 123.1(2) ?
N3 C28 N4 . . 113.8(2) ?
C30 C29 C34 . . 120.1(3) ?
C30 C29 N4 . . 122.7(2) ?
C34 C29 N4 . . 117.3(2) ?
C31 C30 C29 . . 118.3(3) ?
C31 C30 H30 . . 120.8 ?
C29 C30 H30 . . 120.8 ?
C30 C31 C32 . . 123.3(3) ?
C30 C31 Cl3 . . 117.3(2) ?
C32 C31 Cl3 . . 119.4(2) ?
C33 C32 C31 . . 116.3(3) ?
C33 C32 H32 . . 121.9 ?
C31 C32 H32 . . 121.9 ?
C34 C33 C32 . . 123.4(3) ?
C34 C33 Cl4 . . 118.4(2) ?
C32 C33 Cl4 . . 118.3(2) ?
C33 C34 C29 . . 118.5(3) ?
C33 C34 H34 . . 120.7 ?
C29 C34 H34 . . 120.7 ?
C45 N5 C36 . . 120.5(2) ?
C45 N5 H5A . . 119.7 ?
C36 N5 H5A . . 119.7 ?
C45 N6 C46 . . 125.3(2) ?
C45 N6 H6A . . 117.3 ?
C46 N6 H6A . . 117.3 ?
C62 N7 C53 . . 127.2(2) ?
C62 N7 H7A . . 116.4 ?
C53 N7 H7A . . 116.4 ?
C62 N8 C63 . . 122.9(2) ?
C62 N8 H8A . . 118.5 ?
C63 N8 H8A . . 118.5 ?
C36 C35 C44 . . 119.5(2) ?
C36 C35 C52 . . 121.7(2) ?
C44 C35 C52 . . 118.8(2) ?
C35 C36 C37 . . 121.2(3) ?
C35 C36 N5 . . 120.4(2) ?
C37 C36 N5 . . 118.3(2) ?
C38 C37 C36 . . 120.6(2) ?
C38 C37 H37 . . 119.7 ?
C36 C37 H37 . . 119.7 ?
C37 C38 C39 . . 120.2(2) ?
C37 C38 H38 . . 119.9 ?
C39 C38 H38 . . 119.9 ?
C38 C39 C44 . . 120.2(3) ?
C38 C39 C40 . . 121.5(2) ?
C44 C39 C40 . . 118.3(2) ?
C41 C40 C39 . . 121.0(3) ?
C41 C40 H40 . . 119.5 ?
C39 C40 H40 . . 119.5 ?
C40 C41 C42 . . 119.9(3) ?
C40 C41 H41 . . 120.0 ?
C42 C41 H41 . . 120.0 ?
C43 C42 C41 . . 121.6(3) ?
C43 C42 H42 . . 119.2 ?
C41 C42 H42 . . 119.2 ?
C42 C43 C44 . . 120.2(3) ?
C42 C43 H43 . . 119.9 ?
C44 C43 H43 . . 119.9 ?
C43 C44 C39 . . 119.1(3) ?
C43 C44 C35 . . 122.6(2) ?
C39 C44 C35 . . 118.3(2) ?
O3 C45 N5 . . 122.8(3) ?
O3 C45 N6 . . 123.4(2) ?
N5 C45 N6 . . 113.8(2) ?
C51 C46 C47 . . 119.9(3) ?
C51 C46 N6 . . 118.8(3) ?
C47 C46 N6 . . 121.3(3) ?
C48 C47 C46 . . 118.4(3) ?
C48 C47 H47 . . 120.8 ?
C46 C47 H47 . . 120.8 ?
C49 C48 C47 . . 122.9(3) ?
C49 C48 Cl5 . . 118.7(3) ?
C47 C48 Cl5 . . 118.4(3) ?
C48 C49 C50 . . 117.0(3) ?
C48 C49 H49 . . 121.5 ?
C50 C49 H49 . . 121.5 ?
C51 C50 C49 . . 121.8(3) ?
C51 C50 Cl6 . . 119.6(3) ?
C49 C50 Cl6 . . 118.6(3) ?
C46 C51 C50 . . 119.9(3) ?
C46 C51 H51 . . 120.1 ?
C50 C51 H51 . . 120.1 ?
C53 C52 C61 . . 119.1(2) ?
C53 C52 C35 . . 119.4(2) ?
C61 C52 C35 . . 121.4(2) ?
C52 C53 N7 . . 117.5(2) ?
C52 C53 C54 . . 120.7(2) ?
N7 C53 C54 . . 121.6(2) ?
C55 C54 C53 . . 119.7(3) ?
C55 C54 H54 . . 120.2 ?
C53 C54 H54 . . 120.2 ?
C54 C55 C56 . . 122.3(2) ?
C54 C55 H55 . . 118.9 ?
C56 C55 H55 . . 118.9 ?
C57 C56 C55 . . 122.6(3) ?
C57 C56 C61 . . 119.6(3) ?
C55 C56 C61 . . 117.8(2) ?
C58 C57 C56 . . 121.1(3) ?
C58 C57 H57 . . 119.5 ?
C56 C57 H57 . . 119.5 ?
C57 C58 C59 . . 119.4(3) ?
C57 C58 H58 . . 120.3 ?
C59 C58 H58 . . 120.3 ?
C60 C59 C58 . . 121.6(3) ?
C60 C59 H59 . . 119.2 ?
C58 C59 H59 . . 119.2 ?
C59 C60 C61 . . 120.2(3) ?
C59 C60 H60 . . 119.9 ?
C61 C60 H60 . . 119.9 ?
C52 C61 C56 . . 120.2(2) ?
C52 C61 C60 . . 121.8(2) ?
C56 C61 C60 . . 118.0(2) ?
O4 C62 N8 . . 123.2(2) ?
O4 C62 N7 . . 123.7(2) ?
N8 C62 N7 . . 113.1(2) ?
C64 C63 C68 . . 120.9(3) ?
C64 C63 N8 . . 119.9(3) ?
C68 C63 N8 . . 119.2(3) ?
C63 C64 C65 . . 118.8(3) ?
C63 C64 H64 . . 120.6 ?
C65 C64 H64 . . 120.6 ?
C66 C65 C64 . . 122.3(3) ?
C66 C65 Cl7 . . 119.0(3) ?
C64 C65 Cl7 . . 118.7(3) ?
C65 C66 C67 . . 118.0(3) ?
C65 C66 H66 . . 121.0 ?
C67 C66 H66 . . 121.0 ?
C66 C67 C68 . . 122.6(3) ?
C66 C67 Cl8 . . 119.6(2) ?
C68 C67 Cl8 . . 117.8(3) ?
C67 C68 C63 . . 117.5(3) ?
C67 C68 H68 . . 121.3 ?
C63 C68 H68 . . 121.3 ?
Cl12 C100 Cl10 . . 117.4(3) ?
Cl12 C100 Cl11 . . 112.0(4) ?
Cl10 C100 Cl11 . . 112.6(3) ?
Cl12 C100 H100 . . 104.4 ?
Cl10 C100 H100 . . 104.4 ?
Cl11 C100 H100 . . 104.4 ?
Cl13 C101 Cl14 . . 121.0(5) ?
Cl13 C101 Cl15 . . 113.7(5) ?
Cl14 C101 Cl15 . . 111.0(5) ?
Cl13 C101 H101 . . 102.8 ?
Cl14 C101 H101 . . 102.8 ?
Cl15 C101 H101 . . 102.8 ?
Cl21 C200 Cl22 . . 112.0(4) ?
Cl21 C200 Cl20 . . 109.4(4) ?
Cl22 C200 Cl20 . . 111.8(4) ?
Cl21 C200 H200 . . 107.8 ?
Cl22 C200 H200 . . 107.8 ?
Cl20 C200 H200 . . 107.8 ?
Cl24 C201 Cl25 . . 109.4(5) ?
Cl24 C201 Cl23 . . 111.8(6) ?
Cl25 C201 Cl23 . . 109.6(6) ?
Cl24 C201 H201 . . 108.6 ?
Cl25 C201 H201 . . 108.6 ?
Cl23 C201 H201 . . 108.6 ?
Cl30 C300 Cl32 . . 111.5(5) ?
Cl30 C300 Cl31 . . 110.9(6) ?
Cl32 C300 Cl31 . . 110.4(5) ?
Cl30 C300 H300 . . 108.0 ?
Cl32 C300 H300 . . 108.0 ?
Cl31 C300 H300 . . 108.0 ?
Cl33 C301 Cl35 . . 112.2(6) ?
Cl33 C301 Cl34 . . 110.1(7) ?
Cl35 C301 Cl34 . . 109.8(6) ?
Cl33 C301 H301 . . 108.2 ?
Cl35 C301 H301 . . 108.2 ?
Cl34 C301 H301 . . 108.2 ?
Cl42 C400 Cl41 . . 116.4(5) ?
Cl42 C400 Cl40 . . 112.7(5) ?
Cl41 C400 Cl40 . . 113.6(5) ?
Cl42 C400 H400 . . 104.1 ?
Cl41 C400 H400 . . 104.1 ?
Cl40 C400 H400 . . 104.1 ?
Cl43 C401 Cl45 . . 113.6(11) ?
Cl43 C401 Cl44 . . 103.4(9) ?
Cl45 C401 Cl44 . . 114.7(11) ?
Cl43 C401 H401 . . 108.3 ?
Cl45 C401 H401 . . 108.3 ?
Cl44 C401 H401 . . 108.3 ?

loop_
_geom_bond_atom_site_label_1
_geom_bond_atom_site_label_2
_geom_bond_site_symmetry_2
_geom_bond_distance
_geom_bond_publ_flag
Cl1 C16 . 1.738(3) ?
Cl2 C14 . 1.740(3) ?
Cl3 C31 . 1.742(3) ?
Cl4 C33 . 1.745(3) ?
O1 C11 . 1.215(4) ?
O2 C28 . 1.231(3) ?
N1 C11 . 1.364(4) ?
N1 C2 . 1.417(4) ?
N1 H1A . 0.8600 ?
N2 C11 . 1.372(4) ?
N2 C12 . 1.417(4) ?
N2 H2A . 0.8600 ?
N3 C28 . 1.354(3) ?
N3 C19 . 1.422(4) ?
N3 H3A . 0.8600 ?
N4 C28 . 1.366(4) ?
N4 C29 . 1.409(4) ?
N4 H4A . 0.8600 ?
C1 C2 . 1.386(4) ?
C1 C10 . 1.432(4) ?
C1 C18 . 1.496(4) ?
C2 C3 . 1.413(4) ?
C3 C4 . 1.368(4) ?
C3 H3 . 0.9300 ?
C4 C5 . 1.406(4) ?
C4 H4 . 0.9300 ?
C5 C6 . 1.422(4) ?
C5 C10 . 1.425(4) ?
C6 C7 . 1.350(5) ?
C6 H6 . 0.9300 ?
C7 C8 . 1.411(5) ?
C7 H7 . 0.9300 ?
C8 C9 . 1.355(4) ?
C8 H8 . 0.9300 ?
C9 C10 . 1.420(4) ?
C9 H9 . 0.9300 ?
C12 C17 . 1.380(4) ?
C12 C13 . 1.395(4) ?
C13 C14 . 1.375(4) ?
C13 H13 . 0.9300 ?
C14 C15 . 1.392(4) ?
C15 C16 . 1.391(4) ?
C15 H15 . 0.9300 ?
C16 C17 . 1.376(4) ?
C17 H17 . 0.9300 ?
C18 C19 . 1.385(3) ?
C18 C27 . 1.435(4) ?
C19 C20 . 1.407(4) ?
C20 C21 . 1.358(4) ?
C20 H20 . 0.9300 ?
C21 C22 . 1.409(4) ?
C21 H21 . 0.9300 ?
C22 C23 . 1.423(4) ?
C22 C27 . 1.426(4) ?
C23 C24 . 1.347(4) ?
C23 H23 . 0.9300 ?
C24 C25 . 1.400(5) ?
C24 H24 . 0.9300 ?
C25 C26 . 1.363(4) ?
C25 H25 . 0.9300 ?
C26 C27 . 1.418(4) ?
C26 H26 . 0.9300 ?
C29 C30 . 1.386(4) ?
C29 C34 . 1.408(4) ?
C30 C31 . 1.382(4) ?
C30 H30 . 0.9300 ?
C31 C32 . 1.383(4) ?
C32 C33 . 1.382(5) ?
C32 H32 . 0.9300 ?
C33 C34 . 1.366(4) ?
C34 H34 . 0.9300 ?
Cl5 C48 . 1.737(4) ?
Cl6 C50 . 1.730(4) ?
Cl7 C65 . 1.738(4) ?
Cl8 C67 . 1.744(3) ?
O3 C45 . 1.236(3) ?
O4 C62 . 1.229(3) ?
N5 C45 . 1.362(3) ?
N5 C36 . 1.431(4) ?
N5 H5A . 0.8600 ?
N6 C45 . 1.369(4) ?
N6 C46 . 1.408(4) ?
N6 H6A . 0.8600 ?
N7 C62 . 1.359(4) ?
N7 C53 . 1.411(3) ?
N7 H7A . 0.8600 ?
N8 C62 . 1.358(3) ?
N8 C63 . 1.427(4) ?
N8 H8A . 0.8600 ?
C35 C36 . 1.369(3) ?
C35 C44 . 1.438(4) ?
C35 C52 . 1.505(4) ?
C36 C37 . 1.413(4) ?
C37 C38 . 1.359(4) ?
C37 H37 . 0.9300 ?
C38 C39 . 1.408(4) ?
C38 H38 . 0.9300 ?
C39 C44 . 1.425(4) ?
C39 C40 . 1.436(4) ?
C40 C41 . 1.357(4) ?
C40 H40 . 0.9300 ?
C41 C42 . 1.404(5) ?
C41 H41 . 0.9300 ?
C42 C43 . 1.363(5) ?
C42 H42 . 0.9300 ?
C43 C44 . 1.417(4) ?
C43 H43 . 0.9300 ?
C46 C51 . 1.377(4) ?
C46 C47 . 1.391(4) ?
C47 C48 . 1.384(5) ?
C47 H47 . 0.9300 ?
C48 C49 . 1.374(5) ?
C49 C50 . 1.384(5) ?
C49 H49 . 0.9300 ?
C50 C51 . 1.377(4) ?
C51 H51 . 0.9300 ?
C52 C53 . 1.390(4) ?
C52 C61 . 1.418(4) ?
C53 C54 . 1.420(4) ?
C54 C55 . 1.349(4) ?
C54 H54 . 0.9300 ?
C55 C56 . 1.420(4) ?
C55 H55 . 0.9300 ?
C56 C57 . 1.406(4) ?
C56 C61 . 1.422(4) ?
C57 C58 . 1.374(5) ?
C57 H57 . 0.9300 ?
C58 C59 . 1.396(5) ?
C58 H58 . 0.9300 ?
C59 C60 . 1.367(4) ?
C59 H59 . 0.9300 ?
C60 C61 . 1.429(4) ?
C60 H60 . 0.9300 ?
C63 C64 . 1.382(4) ?
C63 C68 . 1.400(4) ?
C64 C65 . 1.388(5) ?
C64 H64 . 0.9300 ?
C65 C66 . 1.368(5) ?
C66 C67 . 1.375(5) ?
C66 H66 . 0.9300 ?
C67 C68 . 1.396(4) ?
C68 H68 . 0.9300 ?
Cl10 C100 . 1.729(6) ?
Cl12 C100 . 1.693(6) ?
Cl11 C100 . 1.765(6) ?
C100 H100 . 0.9800 ?
Cl13 C101 . 1.614(9) ?
Cl14 C101 . 1.712(9) ?
Cl15 C101 . 1.759(8) ?
C101 H101 . 0.9800 ?
Cl20 C200 . 1.761(6) ?
Cl21 C200 . 1.745(8) ?
Cl22 C200 . 1.754(6) ?
C200 H200 . 0.9800 ?
Cl23 C201 . 1.755(10) ?
Cl25 C201 . 1.747(9) ?
Cl24 C201 . 1.741(11) ?
C201 H201 . 0.9800 ?
Cl30 C300 . 1.724(10) ?
Cl31 C300 . 1.742(10) ?
Cl32 C300 . 1.736(9) ?
C300 H300 . 0.9800 ?
Cl33 C301 . 1.724(11) ?
Cl35 C301 . 1.736(10) ?
Cl34 C301 . 1.743(11) ?
C301 H301 . 0.9800 ?
Cl40 C400 . 1.743(9) ?
Cl41 C400 . 1.691(8) ?
Cl42 C400 . 1.687(7) ?
C400 H400 . 0.9800 ?
Cl45 C401 . 1.763(16) ?
C401 Cl43 . 1.723(15) ?
C401 Cl44 . 1.780(15) ?
C401 H401 . 0.9800 ?

loop_
_geom_hbond_atom_site_label_D
_geom_hbond_atom_site_label_H
_geom_hbond_atom_site_label_A
_geom_hbond_site_symmetry_D
_geom_hbond_site_symmetry_H
_geom_hbond_site_symmetry_A
_geom_hbond_distance_DH
_geom_hbond_distance_HA
_geom_hbond_distance_DA
_geom_hbond_angle_DHA
_geom_hbond_publ_flag
N3 H3A O4 . . 1_565 0.86 2.16 2.897(3) 144 y
N4 H4A O4 . . 1_565 0.86 2.05 2.821(3) 149 y
N5 H5A O2 . . . 0.86 2.11 2.821(3) 139 y
N6 H6A O2 . . . 0.86 2.17 2.947(3) 150 y
N7 H7A O3 . . . 0.86 2.36 2.955(3) 126 y
N8 H8A O3 . . . 0.86 2.26 3.030(3) 149 y
C3 H3 O1 . . . 0.93 2.44 2.937(3) 113 no
C13 H13 O1 . . . 0.93 2.47 2.943(3) 112 no
C30 H30 O2 . . . 0.93 2.38 2.864(3) 113 no
C38 H38 O1 . . 1_655 0.93 2.41 3.304(4) 162 y
C47 H47 O3 . . . 0.93 2.50 2.911(4) 107 no
C54 H54 O4 . . . 0.93 2.32 2.893(3) 120 y
C200 H200 O1 . . 1_655 0.98 2.15 3.035(7) 149 y
C300 H300 O3 1_555 1_555 1_555 0.98 2.52 3.315(9) 138 y
N2 H2A Cg1 . . . 0.86 2.59 3.300(3) 141 y
